data_4300274
loop_
_publ_author_name
'Zhang, Jubo'
'Gunnoe, T. Brent'
'Petersen, Jeffrey L.'

_publ_section_title
;
 Reactions of (PCP)Ru(CO)(NHPh)(PMe3) (PCP = 2,6-(CH2PtBu2)2C6H3)
 with Substrates That Possess Polar Bonds
;
_journal_coden_ASTM INOCAJ
_journal_issue 8
_journal_name_full 'Inorganic Chemistry'
_journal_page_first 2895
_journal_page_last 2907
_journal_paper_doi 10.1021/ic0483592
_journal_volume 44
_journal_year 2005
_chemical_formula_sum 'C44 H75 N3 O P2 Ru'
_chemical_formula_weight 825.08
_space_group_IT_number 15
_symmetry_cell_setting monoclinic
_symmetry_space_group_name_Hall '-C 2yc'
_symmetry_space_group_name_H-M 'C 1 2/c 1'
_cell_angle_alpha 90.00
_cell_angle_beta 116.770(3)
_cell_angle_gamma 90.00
_cell_formula_units_Z 8
_cell_length_a 44.327(10)
_cell_length_b 10.868(2)
_cell_length_c 21.270(5)
_cell_measurement_temperature 223(2)
_cell_volume 9149(4)
_diffrn_ambient_temperature 223(2)
_exptl_crystal_density_diffrn 1.198
_cod_duplicate_entry 4300797
_cod_original_sg_symbol_H-M 'C 2/c'
_cod_database_code 4300274

loop_
_symmetry_equiv_pos_as_xyz
'x, y, z'
'-x, y, -z+1/2'
'x+1/2, y+1/2, z'
'-x+1/2, y+1/2, -z+1/2'
'-x, -y, -z'
'x, -y, z-1/2'
'-x+1/2, -y+1/2, -z'
'x+1/2, -y+1/2, z-1/2'

loop_
_atom_site_label
_atom_site_type_symbol
_atom_site_fract_x
_atom_site_fract_y
_atom_site_fract_z
_atom_site_U_iso_or_equiv
_atom_site_adp_type
_atom_site_occupancy
_atom_site_symmetry_multiplicity
_atom_site_calc_flag
_atom_site_refinement_flags
_atom_site_disorder_assembly
_atom_site_disorder_group
Ru1 Ru 0.166097(17) 0.37004(5) 0.53332(3) 0.03102(18) Uani 1 1 d . . .
P1 P 0.19253(5) 0.54534(17) 0.60490(10) 0.0339(5) Uani 1 1 d . . .
P2 P 0.15694(5) 0.20911(18) 0.44711(11) 0.0353(5) Uani 1 1 d . . .
O1 O 0.21820(14) 0.2226(5) 0.6478(3) 0.0511(16) Uani 1 1 d . . .
N1 N 0.12157(15) 0.3415(5) 0.5515(3) 0.0376(16) Uani 1 1 d . . .
N2 N 0.11845(16) 0.4688(5) 0.4685(3) 0.0389(16) Uani 1 1 d . . .
N3 N 0.07100(19) 0.4606(7) 0.4922(4) 0.047(2) Uani 1 1 d . . .
H3 H 0.064(2) 0.508(7) 0.464(4) 0.057 Uiso 1 1 d . . .
C1 C 0.19832(19) 0.2807(6) 0.6004(4) 0.0340(19) Uani 1 1 d . . .
C2 C 0.19108(19) 0.6474(6) 0.5347(4) 0.0356(19) Uani 1 1 d . . .
H2A H 0.1683 0.6814 0.5078 0.043 Uiso 1 1 calc R . .
H2B H 0.2071 0.7156 0.5546 0.043 Uiso 1 1 calc R . .
C3 C 0.20080(19) 0.5667(6) 0.4878(4) 0.0333(19) Uani 1 1 d . . .
C4 C 0.19428(18) 0.4379(7) 0.4864(4) 0.0350(19) Uani 1 1 d . . .
C5 C 0.20511(17) 0.3659(7) 0.4462(3) 0.0319(17) Uani 1 1 d . . .
C6 C 0.19685(19) 0.2277(6) 0.4417(4) 0.036(2) Uani 1 1 d . . .
H6A H 0.2150 0.1837 0.4805 0.043 Uiso 1 1 calc R . .
H6B H 0.1947 0.1939 0.3972 0.043 Uiso 1 1 calc R . .
C7 C 0.21687(19) 0.6158(7) 0.4510(4) 0.042(2) Uani 1 1 d . . .
H7 H 0.2207 0.7011 0.4524 0.050 Uiso 1 1 calc R . .
C8 C 0.2274(2) 0.5406(7) 0.4120(4) 0.048(2) Uani 1 1 d . . .
H8 H 0.2381 0.5744 0.3866 0.057 Uiso 1 1 calc R . .
C9 C 0.22189(19) 0.4146(7) 0.4110(4) 0.041(2) Uani 1 1 d . . .
H9 H 0.2297 0.3623 0.3862 0.049 Uiso 1 1 calc R . .
C10 C 0.2399(2) 0.5412(7) 0.6649(4) 0.039(2) Uani 1 1 d . . .
C11 C 0.25965(19) 0.4616(7) 0.6353(4) 0.047(2) Uani 1 1 d . . .
H11A H 0.2567 0.4954 0.5908 0.070 Uiso 1 1 calc R . .
H11B H 0.2511 0.3779 0.6283 0.070 Uiso 1 1 calc R . .
H11C H 0.2835 0.4615 0.6685 0.070 Uiso 1 1 calc R . .
C12 C 0.2566(2) 0.6676(6) 0.6754(4) 0.048(2) Uani 1 1 d . . .
H12A H 0.2799 0.6622 0.7114 0.072 Uiso 1 1 calc R . .
H12B H 0.2445 0.7261 0.6900 0.072 Uiso 1 1 calc R . .
H12C H 0.2561 0.6948 0.6315 0.072 Uiso 1 1 calc R . .
C13 C 0.2470(2) 0.4869(7) 0.7383(4) 0.046(2) Uani 1 1 d . . .
H13A H 0.2712 0.4829 0.7680 0.069 Uiso 1 1 calc R . .
H13B H 0.2375 0.4049 0.7322 0.069 Uiso 1 1 calc R . .
H13C H 0.2368 0.5392 0.7603 0.069 Uiso 1 1 calc R . .
C14 C 0.1719(2) 0.6251(7) 0.6540(4) 0.0415(19) Uani 1 1 d . . .
C15 C 0.1380(2) 0.6774(7) 0.6009(4) 0.052(2) Uani 1 1 d . . .
H15A H 0.1246 0.6124 0.5694 0.079 Uiso 1 1 calc R . .
H15B H 0.1418 0.7420 0.5738 0.079 Uiso 1 1 calc R . .
H15C H 0.1261 0.7109 0.6256 0.079 Uiso 1 1 calc R . .
C16 C 0.1647(2) 0.5277(7) 0.6977(4) 0.053(2) Uani 1 1 d . . .
H16A H 0.1506 0.5632 0.7172 0.079 Uiso 1 1 calc R . .
H16B H 0.1859 0.5000 0.7357 0.079 Uiso 1 1 calc R . .
H16C H 0.1531 0.4584 0.6679 0.079 Uiso 1 1 calc R . .
C17 C 0.1909(2) 0.7336(7) 0.7018(4) 0.048(2) Uani 1 1 d . . .
H17A H 0.1942 0.7977 0.6738 0.073 Uiso 1 1 calc R . .
H17B H 0.2127 0.7056 0.7375 0.073 Uiso 1 1 calc R . .
H17C H 0.1778 0.7660 0.7243 0.073 Uiso 1 1 calc R . .
C18 C 0.1562(2) 0.0369(7) 0.4674(4) 0.043(2) Uani 1 1 d . . .
C19 C 0.1776(2) 0.0186(7) 0.5459(4) 0.051(2) Uani 1 1 d . . .
H19A H 0.1691 0.0707 0.5715 0.076 Uiso 1 1 calc R . .
H19B H 0.2009 0.0402 0.5586 0.076 Uiso 1 1 calc R . .
H19C H 0.1765 -0.0669 0.5578 0.076 Uiso 1 1 calc R . .
C20 C 0.1211(2) -0.0085(7) 0.4476(5) 0.058(3) Uani 1 1 d . . .
H20A H 0.1221 -0.0931 0.4630 0.086 Uiso 1 1 calc R . .
H20B H 0.1077 -0.0042 0.3969 0.086 Uiso 1 1 calc R . .
H20C H 0.1108 0.0423 0.4701 0.086 Uiso 1 1 calc R . .
C21 C 0.1728(2) -0.0415(7) 0.4292(5) 0.060(3) Uani 1 1 d . . .
H21A H 0.1737 -0.1271 0.4428 0.089 Uiso 1 1 calc R . .
H21B H 0.1955 -0.0118 0.4425 0.089 Uiso 1 1 calc R . .
H21C H 0.1593 -0.0340 0.3786 0.089 Uiso 1 1 calc R . .
C22 C 0.1241(2) 0.2353(7) 0.3534(4) 0.042(2) Uani 1 1 d . . .
C23 C 0.0889(2) 0.2392(8) 0.3511(4) 0.054(2) Uani 1 1 d . . .
H23A H 0.0882 0.3052 0.3810 0.081 Uiso 1 1 calc R . .
H23B H 0.0845 0.1614 0.3677 0.081 Uiso 1 1 calc R . .
H23C H 0.0719 0.2535 0.3031 0.081 Uiso 1 1 calc R . .
C24 C 0.1229(2) 0.1412(8) 0.2994(4) 0.064(3) Uani 1 1 d . . .
H24A H 0.1061 0.1659 0.2529 0.096 Uiso 1 1 calc R . .
H24B H 0.1169 0.0614 0.3109 0.096 Uiso 1 1 calc R . .
H24C H 0.1448 0.1364 0.3000 0.096 Uiso 1 1 calc R . .
C25 C 0.1312(2) 0.3589(7) 0.3294(4) 0.047(2) Uani 1 1 d . . .
H25A H 0.1519 0.3540 0.3248 0.071 Uiso 1 1 calc R . .
H25B H 0.1335 0.4214 0.3639 0.071 Uiso 1 1 calc R . .
H25C H 0.1126 0.3804 0.2843 0.071 Uiso 1 1 calc R . .
C26 C 0.1028(2) 0.4242(7) 0.5023(4) 0.040(2) Uani 1 1 d . . .
C27 C 0.1098(2) 0.2387(7) 0.5733(4) 0.041(2) Uani 1 1 d . . .
C28 C 0.1315(2) 0.1838(8) 0.6362(5) 0.055(3) Uani 1 1 d . . .
H28 H 0.1529 0.2187 0.6633 0.065 Uiso 1 1 calc R . .
C29 C 0.1223(3) 0.0776(9) 0.6602(5) 0.075(3) Uani 1 1 d . . .
H29 H 0.1375 0.0409 0.7028 0.090 Uiso 1 1 calc R . .
C30 C 0.0908(3) 0.0269(10) 0.6213(6) 0.089(4) Uani 1 1 d . . .
H30 H 0.0846 -0.0450 0.6371 0.107 Uiso 1 1 calc R . .
C31 C 0.0687(3) 0.0805(10) 0.5601(6) 0.077(3) Uani 1 1 d . . .
H31 H 0.0472 0.0455 0.5341 0.093 Uiso 1 1 calc R . .
C32 C 0.0774(2) 0.1860(8) 0.5353(5) 0.051(2) Uani 1 1 d . . .
H32 H 0.0617 0.2226 0.4931 0.061 Uiso 1 1 calc R . .
C33 C 0.1069(2) 0.5821(7) 0.4258(4) 0.044(2) Uani 1 1 d . . .
H33A H 0.1258 0.6146 0.4186 0.053 Uiso 1 1 calc R . .
H33B H 0.1016 0.6435 0.4530 0.053 Uiso 1 1 calc R . .
C34 C 0.0763(2) 0.5686(7) 0.3539(4) 0.055(2) Uani 1 1 d . . .
H34A H 0.0563 0.5473 0.3602 0.066 Uiso 1 1 calc R . .
H34B H 0.0803 0.5018 0.3276 0.066 Uiso 1 1 calc R . .
C35 C 0.0697(3) 0.6885(9) 0.3121(5) 0.083(4) Uani 1 1 d . . .
H35A H 0.0633 0.7522 0.3363 0.099 Uiso 1 1 calc R . .
H35B H 0.0908 0.7148 0.3119 0.099 Uiso 1 1 calc R . .
C36 C 0.0433(3) 0.6798(9) 0.2387(5) 0.077(3) Uani 1 1 d . . .
H36A H 0.0225 0.6502 0.2391 0.092 Uiso 1 1 calc R . .
H36B H 0.0502 0.6180 0.2143 0.092 Uiso 1 1 calc R . .
C37 C 0.0356(4) 0.7960(11) 0.1976(6) 0.136(6) Uani 1 1 d . . .
H37A H 0.0562 0.8250 0.1961 0.163 Uiso 1 1 calc R . .
H37B H 0.0289 0.8585 0.2222 0.163 Uiso 1 1 calc R . .
C38 C 0.0080(3) 0.7842(11) 0.1235(6) 0.120(5) Uani 1 1 d . . .
H38A H 0.0071 0.7001 0.1075 0.180 Uiso 1 1 calc R . .
H38B H 0.0126 0.8392 0.0930 0.180 Uiso 1 1 calc R . .
H38C H -0.0135 0.8057 0.1222 0.180 Uiso 1 1 calc R . .
C39 C 0.0615(2) 0.4664(7) 0.5496(4) 0.049(2) Uani 1 1 d . . .
H39A H 0.0816 0.4536 0.5946 0.059 Uiso 1 1 calc R . .
H39B H 0.0453 0.4009 0.5438 0.059 Uiso 1 1 calc R . .
C40 C 0.0460(2) 0.5901(8) 0.5501(5) 0.059(3) Uani 1 1 d . . .
H40A H 0.0272 0.6047 0.5033 0.071 Uiso 1 1 calc R . .
H40B H 0.0629 0.6541 0.5586 0.071 Uiso 1 1 calc R . .
C41 C 0.0327(2) 0.6038(8) 0.6046(5) 0.063(3) Uani 1 1 d . . .
H41A H 0.0509 0.5850 0.6515 0.076 Uiso 1 1 calc R . .
H41B H 0.0144 0.5445 0.5944 0.076 Uiso 1 1 calc R . .
C42 C 0.0196(2) 0.7339(9) 0.6047(5) 0.069(3) Uani 1 1 d . . .
H42A H 0.0384 0.7924 0.6194 0.083 Uiso 1 1 calc R . .
H42B H 0.0030 0.7557 0.5568 0.083 Uiso 1 1 calc R . .
C43 C 0.0033(3) 0.7447(9) 0.6540(5) 0.076(3) Uani 1 1 d . . .
H43A H 0.0193 0.7171 0.7013 0.091 Uiso 1 1 calc R . .
H43B H -0.0167 0.6918 0.6372 0.091 Uiso 1 1 calc R . .
C44 C -0.0069(3) 0.8789(11) 0.6572(6) 0.106(4) Uani 1 1 d . . .
H44A H 0.0130 0.9309 0.6747 0.159 Uiso 1 1 calc R . .
H44B H -0.0174 0.8847 0.6885 0.159 Uiso 1 1 calc R . .
H44C H -0.0228 0.9058 0.6104 0.159 Uiso 1 1 calc R . .

loop_
_atom_site_aniso_label
_atom_site_aniso_U_11
_atom_site_aniso_U_22
_atom_site_aniso_U_33
_atom_site_aniso_U_23
_atom_site_aniso_U_13
_atom_site_aniso_U_12
Ru1 0.0444(4) 0.0252(3) 0.0300(3) 0.0014(3) 0.0225(3) 0.0003(4)
P1 0.0472(14) 0.0292(10) 0.0322(12) 0.0000(9) 0.0240(11) 0.0001(10)
P2 0.0469(15) 0.0294(10) 0.0370(13) -0.0022(9) 0.0256(12) -0.0015(10)
O1 0.052(4) 0.033(3) 0.053(4) 0.008(3) 0.011(3) 0.006(3)
N1 0.043(4) 0.032(4) 0.039(4) 0.014(3) 0.020(3) 0.013(3)
N2 0.049(5) 0.039(4) 0.037(4) 0.009(3) 0.027(4) 0.002(3)
N3 0.039(5) 0.059(5) 0.047(5) 0.015(4) 0.022(4) 0.017(4)
C1 0.039(5) 0.028(4) 0.027(4) -0.005(4) 0.008(4) 0.001(4)
C2 0.051(5) 0.030(4) 0.032(4) 0.005(3) 0.024(4) 0.004(4)
C3 0.044(5) 0.030(4) 0.028(4) 0.008(3) 0.019(4) -0.003(4)
C4 0.031(5) 0.044(4) 0.035(5) 0.008(4) 0.019(4) 0.005(4)
C5 0.032(4) 0.035(4) 0.031(4) 0.003(4) 0.016(4) -0.004(4)
C6 0.052(6) 0.028(4) 0.040(5) -0.005(4) 0.032(4) 0.001(4)
C7 0.048(5) 0.041(5) 0.037(4) 0.001(4) 0.020(4) -0.008(4)
C8 0.063(6) 0.042(5) 0.060(6) 0.008(4) 0.046(5) 0.001(4)
C9 0.052(6) 0.041(4) 0.042(5) -0.005(4) 0.032(5) -0.003(4)
C10 0.045(6) 0.032(4) 0.048(5) -0.002(4) 0.028(5) -0.008(4)
C11 0.042(5) 0.057(5) 0.048(5) -0.011(4) 0.026(5) -0.006(4)
C12 0.041(5) 0.042(5) 0.057(6) -0.004(4) 0.019(5) -0.007(4)
C13 0.071(7) 0.035(4) 0.036(5) 0.009(4) 0.028(5) -0.002(4)
C14 0.051(5) 0.039(4) 0.039(4) -0.010(4) 0.024(4) 0.003(5)
C15 0.052(6) 0.060(6) 0.060(6) -0.006(5) 0.038(5) 0.012(5)
C16 0.077(7) 0.051(5) 0.052(6) -0.007(4) 0.049(5) -0.007(5)
C17 0.055(6) 0.046(5) 0.045(5) -0.015(4) 0.024(5) 0.001(4)
C18 0.048(6) 0.043(5) 0.045(5) -0.003(4) 0.028(5) -0.008(4)
C19 0.081(7) 0.026(4) 0.064(6) 0.006(4) 0.049(6) 0.002(4)
C20 0.080(8) 0.041(5) 0.060(6) 0.004(4) 0.039(6) -0.007(5)
C21 0.099(8) 0.032(4) 0.068(6) 0.001(4) 0.056(6) 0.000(5)
C22 0.053(6) 0.039(5) 0.039(5) -0.014(4) 0.025(5) -0.009(4)
C23 0.054(6) 0.053(5) 0.045(6) 0.001(4) 0.013(5) 0.000(5)
C24 0.088(7) 0.056(6) 0.040(5) -0.017(5) 0.023(5) -0.004(6)
C25 0.055(6) 0.050(5) 0.035(4) -0.003(4) 0.019(4) -0.004(5)
C26 0.045(6) 0.043(4) 0.028(4) -0.009(4) 0.014(4) -0.005(4)
C27 0.051(6) 0.035(4) 0.043(5) 0.010(4) 0.027(5) 0.006(4)
C28 0.068(7) 0.052(5) 0.056(6) 0.018(5) 0.039(6) -0.003(5)
C29 0.100(9) 0.077(7) 0.051(6) 0.024(5) 0.037(7) -0.011(7)
C30 0.087(9) 0.077(8) 0.095(9) 0.039(7) 0.033(8) -0.027(7)
C31 0.079(8) 0.078(7) 0.082(8) -0.006(6) 0.043(7) -0.031(6)
C32 0.051(6) 0.044(5) 0.055(6) 0.003(4) 0.023(5) -0.006(5)
C33 0.041(5) 0.051(5) 0.035(5) 0.008(4) 0.014(4) 0.006(4)
C34 0.064(7) 0.043(5) 0.054(6) 0.007(5) 0.023(5) 0.003(5)
C35 0.097(9) 0.059(6) 0.052(7) 0.019(5) -0.002(7) 0.019(6)
C36 0.073(8) 0.078(7) 0.074(8) 0.019(6) 0.030(7) 0.009(6)
C37 0.199(16) 0.088(9) 0.063(8) 0.030(7) 0.008(10) 0.011(10)
C38 0.142(13) 0.102(10) 0.074(9) 0.028(7) 0.011(9) 0.020(9)
C39 0.044(6) 0.050(5) 0.060(6) 0.002(5) 0.030(5) 0.009(4)
C40 0.056(6) 0.063(6) 0.069(7) -0.002(5) 0.038(6) 0.007(5)
C41 0.053(6) 0.070(7) 0.074(7) -0.015(5) 0.035(6) 0.002(5)
C42 0.058(7) 0.077(7) 0.076(7) -0.011(6) 0.033(6) 0.004(6)
C43 0.068(8) 0.083(8) 0.074(8) -0.031(6) 0.030(6) 0.001(6)
C44 0.100(9) 0.110(10) 0.122(10) -0.055(9) 0.063(8) -0.017(8)

loop_
_geom_bond_atom_site_label_1
_geom_bond_atom_site_label_2
_geom_bond_distance
_geom_bond_site_symmetry_2
_geom_bond_publ_flag
Ru1 C1 1.784(8) . ?
Ru1 C4 2.056(7) . ?
Ru1 N1 2.197(6) . ?
Ru1 N2 2.212(6) . ?
Ru1 P1 2.390(2) . ?
Ru1 P2 2.432(2) . ?
P1 C2 1.838(7) . ?
P1 C14 1.881(7) . ?
P1 C10 1.904(8) . ?
P2 C6 1.835(7) . ?
P2 C22 1.887(8) . ?
P2 C18 1.925(8) . ?
O1 C1 1.179(8) . ?
N1 C26 1.346(9) . ?
N1 C27 1.399(9) . ?
N2 C26 1.300(9) . ?
N2 C33 1.477(9) . ?
N3 C26 1.383(10) . ?
N3 C39 1.459(10) . ?
C2 C3 1.529(10) . ?
C3 C7 1.381(9) . ?
C3 C4 1.427(9) . ?
C4 C5 1.395(9) . ?
C5 C9 1.375(9) . ?
C5 C6 1.539(9) . ?
C7 C8 1.387(10) . ?
C8 C9 1.391(10) . ?
C10 C12 1.529(9) . ?
C10 C11 1.550(10) . ?
C10 C13 1.563(10) . ?
C14 C15 1.525(10) . ?
C14 C16 1.534(10) . ?
C14 C17 1.538(10) . ?
C18 C20 1.501(11) . ?
C18 C19 1.517(10) . ?
C18 C21 1.569(10) . ?
C22 C25 1.519(10) . ?
C22 C24 1.520(10) . ?
C22 C23 1.538(10) . ?
C27 C28 1.382(11) . ?
C27 C32 1.412(11) . ?
C28 C29 1.397(11) . ?
C29 C30 1.377(13) . ?
C30 C31 1.358(13) . ?
C31 C32 1.388(11) . ?
C33 C34 1.529(10) . ?
C34 C35 1.530(11) . ?
C35 C36 1.473(12) . ?
C36 C37 1.485(13) . ?
C37 C38 1.503(14) . ?
C39 C40 1.513(10) . ?
C40 C41 1.524(11) . ?
C41 C42 1.530(11) . ?
C42 C43 1.521(12) . ?
C43 C44 1.538(13) . ?
